data_4320250
loop_
_publ_author_name
'Philip J. Bailey'
'Maurizio Lanfranchi'
'Luciano Marchi\`o'
'Simon Parsons'

_publ_contact_author '     Dr. Philip J. Bailey'
_publ_section_title
;
 Hydridotris(thioxotriazolyl)borate (Tt), an Ambidentate (N3/S3) Tripodal
 Ligand. X-ray Crystal Structures of Sodium, Bismuth(III), Tin(IV), and
 Manganese(I) Complexes
;
_journal_name_full 'Inorganic Chemistry'
_journal_page_first 5030
_journal_page_last 5035
_journal_paper_doi 10.1021/ic010398f
_journal_volume 40
_journal_year 2001
_chemical_formula_sum 'C24 H50 B2 N18 Na2 O6 S6'
_chemical_formula_weight 946.78
_chemical_name_systematic
;
 ?
;
_space_group_IT_number 148
_symmetry_cell_setting trigonal
_symmetry_space_group_name_Hall '-R 3'
_symmetry_space_group_name_H-M 'R -3 :H'
_atom_sites_solution_hydrogens geom
_atom_sites_solution_primary direct
_atom_sites_solution_secondary difmap
_audit_creation_method SHELXL-97
_cell_angle_alpha 90.00
_cell_angle_beta 90.00
_cell_angle_gamma 120.00
_cell_formula_units_Z 3
_cell_length_a 14.6195(15)
_cell_length_b 14.6195(15)
_cell_length_c 17.5023(17)
_cell_measurement_reflns_used 4999
_cell_measurement_temperature 150(2)
_cell_measurement_theta_max 26.5
_cell_measurement_theta_min 2.5
_cell_volume 3239.6(6)
_computing_data_reduction SAINT
_computing_molecular_graphics 'ORTEP3 for Windows (L. J. Farrugia, 1997)'
_computing_structure_refinement 'SHELXL-97 (Sheldrick, 1997)'
_computing_structure_solution SIR97
_diffrn_ambient_temperature 150(2)
_diffrn_measured_fraction_theta_full 0.995
_diffrn_measured_fraction_theta_max 0.995
_diffrn_measurement_device_type 'Bruker AXS Smart Apex'
_diffrn_measurement_method omega-scan
_diffrn_radiation_monochromator graphite
_diffrn_radiation_source 'fine-focus sealed tube'
_diffrn_radiation_type MoK\a
_diffrn_radiation_wavelength 0.71073
_diffrn_reflns_av_R_equivalents 0.0257
_diffrn_reflns_av_sigmaI/netI 0.0213
_diffrn_reflns_limit_h_max 9
_diffrn_reflns_limit_h_min -18
_diffrn_reflns_limit_k_max 18
_diffrn_reflns_limit_k_min -15
_diffrn_reflns_limit_l_max 21
_diffrn_reflns_limit_l_min -21
_diffrn_reflns_number 6086
_diffrn_reflns_theta_full 26.34
_diffrn_reflns_theta_max 26.34
_diffrn_reflns_theta_min 1.99
_exptl_absorpt_coefficient_mu 0.397
_exptl_absorpt_correction_T_max 0.962165
_exptl_absorpt_correction_T_min 0.890532
_exptl_absorpt_correction_type multi-scan
_exptl_absorpt_process_details SADABS
_exptl_crystal_colour Colourless
_exptl_crystal_density_diffrn 1.456
_exptl_crystal_density_method 'not measured'
_exptl_crystal_description Block
_exptl_crystal_F_000 1488
_exptl_crystal_size_max 0.20
_exptl_crystal_size_mid 0.18
_exptl_crystal_size_min 0.16
_refine_diff_density_max 0.316
_refine_diff_density_min -0.178
_refine_diff_density_rms 0.050
_refine_ls_extinction_method none
_refine_ls_goodness_of_fit_ref 1.117
_refine_ls_hydrogen_treatment mixed
_refine_ls_matrix_type full
_refine_ls_number_parameters 107
_refine_ls_number_reflns 1465
_refine_ls_number_restraints 3
_refine_ls_restrained_S_all 1.116
_refine_ls_R_factor_all 0.0301
_refine_ls_R_factor_gt 0.0284
_refine_ls_shift/su_max 0.002
_refine_ls_shift/su_mean 0.000
_refine_ls_structure_factor_coef Fsqd
_refine_ls_weighting_details 'calc w=1/[\s^2^(Fo^2^)+(0.0528P)^2^+0.3197P] where P=(Fo^2^+2Fc^2^)/3'
_refine_ls_weighting_scheme calc
_refine_ls_wR_factor_gt 0.0819
_refine_ls_wR_factor_ref 0.0825
_reflns_number_gt 1328
_reflns_number_total 1465
_reflns_threshold_expression >2sigma(I)
_cod_data_source_file ic010398f_1.cif
_cod_data_source_block 1
_cod_depositor_comments
;
The following automatic conversions were performed:

'_symmetry_cell_setting' value 'Trigonal' changed to 'trigonal'
according to the built-in table from CIF Core dictionary named
'cif_core.dic' version 2.4.1 from 2010-06-29.

Automatic conversion script
Id: cif_fix_values 1646 2011-03-28 12:23:43Z adriana 
;
_cod_original_sg_symbol_H-M 'R -3'
_cod_database_code 4320250

loop_
_symmetry_equiv_pos_as_xyz
'x, y, z'
'-y, x-y, z'
'-x+y, -x, z'
'x+2/3, y+1/3, z+1/3'
'-y+2/3, x-y+1/3, z+1/3'
'-x+y+2/3, -x+1/3, z+1/3'
'x+1/3, y+2/3, z+2/3'
'-y+1/3, x-y+2/3, z+2/3'
'-x+y+1/3, -x+2/3, z+2/3'
'-x, -y, -z'
'y, -x+y, -z'
'x-y, x, -z'
'-x+2/3, -y+1/3, -z+1/3'
'y+2/3, -x+y+1/3, -z+1/3'
'x-y+2/3, x+1/3, -z+1/3'
'-x+1/3, -y+2/3, -z+2/3'
'y+1/3, -x+y+2/3, -z+2/3'
'x-y+1/3, x+2/3, -z+2/3'

loop_
_atom_site_label
_atom_site_type_symbol
_atom_site_fract_x
_atom_site_fract_y
_atom_site_fract_z
_atom_site_U_iso_or_equiv
_atom_site_adp_type
_atom_site_occupancy
_atom_site_symmetry_multiplicity
_atom_site_calc_flag
_atom_site_refinement_flags
_atom_site_disorder_assembly
_atom_site_disorder_group
S S 0.83209(3) 0.06537(3) 0.212424(19) 0.02557(15) Uani 1 1 d . . .
B B 1.0000 0.0000 0.29854(14) 0.0182(5) Uani 1 3 d S . .
H1 H 1.0000 0.0000 0.2378(15) 0.025(7) Uiso 1 3 d S . .
Na1 Na 1.0000 0.0000 0.5000 0.0210(3) Uani 1 6 d S . .
N1 N 0.89325(8) -0.01749(8) 0.33016(6) 0.0184(2) Uani 1 1 d . . .
N2 N 0.85910(8) -0.05891(9) 0.40293(6) 0.0203(3) Uani 1 1 d . . .
N3 N 0.74721(9) -0.01811(9) 0.35090(6) 0.0214(3) Uani 1 1 d . . .
C1 C 0.82597(10) 0.00849(10) 0.29790(7) 0.0194(3) Uani 1 1 d . . .
C2 C 0.77098(10) -0.05840(10) 0.41336(7) 0.0206(3) Uani 1 1 d . . .
C3 C 0.65660(12) -0.00211(13) 0.34255(9) 0.0324(4) Uani 1 1 d . . .
H3A H 0.5997 -0.0625 0.3156 0.066(7) Uiso 1 1 calc R . .
H3B H 0.6777 0.0626 0.3133 0.058(6) Uiso 1 1 calc R . .
H3C H 0.6318 0.0043 0.3932 0.070(6) Uiso 1 1 calc R . .
C4 C 0.70422(12) -0.09735(12) 0.48284(8) 0.0284(3) Uani 1 1 d . . .
H4A H 0.6430 -0.1671 0.4726 0.052(5) Uiso 1 1 calc R . .
H4B H 0.6800 -0.0481 0.4969 0.049(5) Uiso 1 1 calc R . .
H4C H 0.7456 -0.1026 0.5249 0.038(5) Uiso 1 1 calc R . .
Na2 Na 0.0000 0.0000 0.0000 0.0265(3) Uani 1 6 d S . .
O1W O 0.04160(9) 0.14407(8) 0.08851(6) 0.0353(3) Uani 1 1 d D . .
H1W H 0.1009(15) 0.159(2) 0.1182(13) 0.101(10) Uiso 1 1 d D . .
H2W H -0.0135(14) 0.1260(18) 0.1240(12) 0.072(7) Uiso 1 1 d D . .

loop_
_atom_site_aniso_label
_atom_site_aniso_U_11
_atom_site_aniso_U_22
_atom_site_aniso_U_33
_atom_site_aniso_U_23
_atom_site_aniso_U_13
_atom_site_aniso_U_12
S 0.0292(2) 0.0316(2) 0.0200(2) 0.00415(13) -0.00102(13) 0.01823(16)
B 0.0198(7) 0.0198(7) 0.0151(12) 0.000 0.000 0.0099(4)
Na1 0.0242(4) 0.0242(4) 0.0145(6) 0.000 0.000 0.0121(2)
N1 0.0204(6) 0.0197(5) 0.0148(5) 0.0012(4) 0.0003(4) 0.0099(5)
N2 0.0219(6) 0.0225(6) 0.0151(6) 0.0021(4) 0.0018(4) 0.0101(5)
N3 0.0200(6) 0.0247(6) 0.0210(6) -0.0016(5) -0.0006(4) 0.0122(5)
C1 0.0194(6) 0.0189(6) 0.0190(6) -0.0031(5) -0.0025(5) 0.0088(5)
C2 0.0208(6) 0.0201(6) 0.0192(7) -0.0015(5) -0.0004(5) 0.0089(5)
C3 0.0291(8) 0.0486(10) 0.0296(8) -0.0003(7) -0.0007(6) 0.0269(7)
C4 0.0259(7) 0.0333(8) 0.0261(8) 0.0012(6) 0.0067(6) 0.0148(6)
Na2 0.0295(4) 0.0295(4) 0.0204(7) 0.000 0.000 0.0148(2)
O1W 0.0407(7) 0.0345(6) 0.0325(6) -0.0053(5) -0.0023(5) 0.0201(5)

loop_
_atom_type_symbol
_atom_type_description
_atom_type_scat_dispersion_real
_atom_type_scat_dispersion_imag
_atom_type_scat_source
C C 0.0033 0.0016 'International Tables Vol C Tables 4.2.6.8 and 6.1.1.4'
H H 0.0000 0.0000 'International Tables Vol C Tables 4.2.6.8 and 6.1.1.4'
B B 0.0013 0.0007 'International Tables Vol C Tables 4.2.6.8 and 6.1.1.4'
N N 0.0061 0.0033 'International Tables Vol C Tables 4.2.6.8 and 6.1.1.4'
Na Na 0.0362 0.0249 'International Tables Vol C Tables 4.2.6.8 and 6.1.1.4'
O O 0.0106 0.0060 'International Tables Vol C Tables 4.2.6.8 and 6.1.1.4'
S S 0.1246 0.1234 'International Tables Vol C Tables 4.2.6.8 and 6.1.1.4'

loop_
_geom_angle_atom_site_label_1
_geom_angle_atom_site_label_2
_geom_angle_atom_site_label_3
_geom_angle
_geom_angle_site_symmetry_1
_geom_angle_site_symmetry_3
_geom_angle_publ_flag
N1 B N1 108.02(10) 3_765 . ?
N1 B N1 108.02(10) 3_765 2_645 ?
N1 B N1 108.02(10) . 2_645 ?
N1 B H1 110.89(9) 3_765 . ?
N1 B H1 110.89(9) . . ?
N1 B H1 110.89(9) 2_645 . ?
N2 Na1 N2 180.0 10_756 . ?
N2 Na1 N2 77.87(4) 10_756 11_666 ?
N2 Na1 N2 102.13(4) . 11_666 ?
N2 Na1 N2 102.13(4) 10_756 3_765 ?
N2 Na1 N2 77.87(4) . 3_765 ?
N2 Na1 N2 102.13(4) 11_666 3_765 ?
N2 Na1 N2 102.13(4) 10_756 2_645 ?
N2 Na1 N2 77.87(4) . 2_645 ?
N2 Na1 N2 180.00(3) 11_666 2_645 ?
N2 Na1 N2 77.87(4) 3_765 2_645 ?
N2 Na1 N2 77.87(4) 10_756 12_546 ?
N2 Na1 N2 102.13(4) . 12_546 ?
N2 Na1 N2 77.87(4) 11_666 12_546 ?
N2 Na1 N2 180.00(5) 3_765 12_546 ?
N2 Na1 N2 102.13(4) 2_645 12_546 ?
C1 N1 N2 110.71(10) . . ?
C1 N1 B 128.45(12) . . ?
N2 N1 B 120.71(12) . . ?
C2 N2 N1 105.43(10) . . ?
C2 N2 Na1 123.75(8) . . ?
N1 N2 Na1 115.01(7) . . ?
C2 N3 C1 107.70(11) . . ?
C2 N3 C3 126.48(12) . . ?
C1 N3 C3 125.78(12) . . ?
N1 C1 N3 105.34(11) . . ?
N1 C1 S 130.12(10) . . ?
N3 C1 S 124.51(10) . . ?
N2 C2 N3 110.80(11) . . ?
N2 C2 C4 125.06(12) . . ?
N3 C2 C4 124.13(12) . . ?
N3 C3 H3A 109.5 . . ?
N3 C3 H3B 109.5 . . ?
H3A C3 H3B 109.5 . . ?
N3 C3 H3C 109.5 . . ?
H3A C3 H3C 109.5 . . ?
H3B C3 H3C 109.5 . . ?
C2 C4 H4A 109.5 . . ?
C2 C4 H4B 109.5 . . ?
H4A C4 H4B 109.5 . . ?
C2 C4 H4C 109.5 . . ?
H4A C4 H4C 109.5 . . ?
H4B C4 H4C 109.5 . . ?
O1W Na2 O1W 180.00(7) 10 . ?
O1W Na2 O1W 83.83(4) 10 12 ?
O1W Na2 O1W 96.17(4) . 12 ?
O1W Na2 O1W 96.17(4) 10 3 ?
O1W Na2 O1W 83.83(4) . 3 ?
O1W Na2 O1W 180.00(6) 12 3 ?
O1W Na2 O1W 96.17(4) 10 2 ?
O1W Na2 O1W 83.83(4) . 2 ?
O1W Na2 O1W 96.17(4) 12 2 ?
O1W Na2 O1W 83.83(4) 3 2 ?
O1W Na2 O1W 83.83(4) 10 11 ?
O1W Na2 O1W 96.17(4) . 11 ?
O1W Na2 O1W 83.83(4) 12 11 ?
O1W Na2 O1W 96.17(4) 3 11 ?
O1W Na2 O1W 180.00(10) 2 11 ?
Na2 O1W H1W 111.0(16) . . ?
Na2 O1W H2W 111.6(14) . . ?
H1W O1W H2W 105.1(17) . . ?

loop_
_geom_bond_atom_site_label_1
_geom_bond_atom_site_label_2
_geom_bond_distance
_geom_bond_site_symmetry_2
_geom_bond_publ_flag
S C1 1.6921(13) . ?
B N1 1.5518(14) 3_765 ?
B N1 1.5518(14) . ?
B N1 1.5518(13) 2_645 ?
B H1 1.06(3) . ?
Na1 N2 2.4693(11) 10_756 ?
Na1 N2 2.4693(11) . ?
Na1 N2 2.4693(11) 11_666 ?
Na1 N2 2.4693(11) 3_765 ?
Na1 N2 2.4693(11) 2_645 ?
Na1 N2 2.4693(11) 12_546 ?
N1 C1 1.3432(16) . ?
N1 N2 1.3913(14) . ?
N2 C2 1.3047(18) . ?
N3 C2 1.3665(17) . ?
N3 C1 1.3748(16) . ?
N3 C3 1.4631(18) . ?
C2 C4 1.4833(18) . ?
C3 H3A 0.9800 . ?
C3 H3B 0.9800 . ?
C3 H3C 0.9800 . ?
C4 H4A 0.9800 . ?
C4 H4B 0.9800 . ?
C4 H4C 0.9800 . ?
Na2 O1W 2.4341(11) 10 ?
Na2 O1W 2.4341(11) . ?
Na2 O1W 2.4341(11) 12 ?
Na2 O1W 2.4341(11) 3 ?
Na2 O1W 2.4341(11) 2 ?
Na2 O1W 2.4341(11) 11 ?
O1W H1W 0.937(16) . ?
O1W H2W 0.945(15) . ?
